data_4103407
loop_
_publ_author_name
'Donald J. Knobloch'
'Emil Lobkovsky'
'Paul J. Chirik'

_publ_section_title
;
 Functionalization of Hafnium Oxamidide Complexes Prepared from CO-Induced
 N2 Cleavage
;
_journal_name_full 'Journal of the American Chemical Society'
_journal_page_first 15340
_journal_page_last 15350
_journal_paper_doi 10.1021/ja106848y
_journal_volume 132
_journal_year 2010
_chemical_formula_moiety 'C50 H68 Hf2 N2 O2 Si2'
_chemical_formula_sum 'C50 H68 Hf2 N2 O2 Si2'
_chemical_formula_weight 1142.22
_chemical_name_systematic
; 
 ? 
;
_space_group_IT_number 14
_symmetry_cell_setting monoclinic
_symmetry_space_group_name_Hall '-P 2yn'
_symmetry_space_group_name_H-M 'P 1 21/n 1'
_atom_sites_solution_hydrogens mixed
_atom_sites_solution_primary direct
_atom_sites_solution_secondary difmap
_audit_creation_method SHELXL-97
_cell_angle_alpha 90.00
_cell_angle_beta 91.0780(10)
_cell_angle_gamma 90.00
_cell_formula_units_Z 2
_cell_length_a 10.3897(5)
_cell_length_b 16.7816(8)
_cell_length_c 13.2336(5)
_cell_measurement_reflns_used 3546
_cell_measurement_temperature 173(2)
_cell_measurement_theta_max 24.29
_cell_measurement_theta_min 2.31
_cell_volume 2306.95(18)
_computing_cell_refinement 'Bruker SAINT+'
_computing_data_collection 'Bruker APEX2'
_computing_data_reduction 'Bruker SAINT+'
_computing_molecular_graphics 'Bruker SHELXTL'
_computing_publication_material 'Bruker SHELXTL'
_computing_structure_refinement 'SHELXL-97 (Sheldrick, 1997)'
_computing_structure_solution 'SHELXS-97 (Sheldrick, 1990)'
_diffrn_ambient_temperature 173(2)
_diffrn_measured_fraction_theta_full 0.987
_diffrn_measured_fraction_theta_max 0.987
_diffrn_measurement_device_type 'Bruker X8 APEX II diffractometer'
_diffrn_measurement_method 'phi and omega scans'
_diffrn_radiation_monochromator graphite
_diffrn_radiation_source 'fine-focus sealed tube'
_diffrn_radiation_type MoK\a
_diffrn_radiation_wavelength 0.71073
_diffrn_reflns_av_R_equivalents 0.0547
_diffrn_reflns_av_sigmaI/netI 0.0592
_diffrn_reflns_limit_h_max 13
_diffrn_reflns_limit_h_min -13
_diffrn_reflns_limit_k_max 22
_diffrn_reflns_limit_k_min -22
_diffrn_reflns_limit_l_max 9
_diffrn_reflns_limit_l_min -16
_diffrn_reflns_number 17753
_diffrn_reflns_theta_full 27.88
_diffrn_reflns_theta_max 27.88
_diffrn_reflns_theta_min 1.96
_diffrn_standards_number 0
_exptl_absorpt_coefficient_mu 4.590
_exptl_absorpt_correction_T_max 0.8377
_exptl_absorpt_correction_T_min 0.2611
_exptl_absorpt_correction_type multi-scan
_exptl_absorpt_process_details SADABS
_exptl_crystal_colour colourless
_exptl_crystal_density_diffrn 1.644
_exptl_crystal_density_method 'not measured'
_exptl_crystal_description needle
_exptl_crystal_F_000 1140
_exptl_crystal_size_max 0.40
_exptl_crystal_size_mid 0.10
_exptl_crystal_size_min 0.04
_refine_diff_density_max 2.261
_refine_diff_density_min -0.864
_refine_diff_density_rms 0.156
_refine_ls_extinction_method none
_refine_ls_goodness_of_fit_ref 1.037
_refine_ls_hydrogen_treatment mixed
_refine_ls_matrix_type full
_refine_ls_number_parameters 274
_refine_ls_number_reflns 5430
_refine_ls_number_restraints 2
_refine_ls_restrained_S_all 1.037
_refine_ls_R_factor_all 0.0593
_refine_ls_R_factor_gt 0.0380
_refine_ls_shift/su_max 0.003
_refine_ls_shift/su_mean 0.000
_refine_ls_structure_factor_coef Fsqd
_refine_ls_weighting_details 'calc w=1/[\s^2^(Fo^2^)+(0.0389P)^2^+2.3920P] where P=(Fo^2^+2Fc^2^)/3'
_refine_ls_weighting_scheme calc
_refine_ls_wR_factor_gt 0.0850
_refine_ls_wR_factor_ref 0.0939
_reflns_number_gt 4053
_reflns_number_total 5430
_reflns_threshold_expression >2sigma(I)
_cod_data_source_file ja106848y_si_001_5.cif
_cod_data_source_block djk14
_cod_database_code 4103407

loop_
_symmetry_equiv_pos_as_xyz
'x, y, z'
'-x+1/2, y+1/2, -z+1/2'
'-x, -y, -z'
'x-1/2, -y-1/2, z-1/2'

loop_
_atom_site_label
_atom_site_type_symbol
_atom_site_fract_x
_atom_site_fract_y
_atom_site_fract_z
_atom_site_U_iso_or_equiv
_atom_site_adp_type
_atom_site_occupancy
_atom_site_symmetry_multiplicity
_atom_site_calc_flag
_atom_site_refinement_flags
Hf1 Hf 0.831872(16) 0.114316(11) 0.116730(13) 0.02403(5) Uani 1 1 d .
H1M H 0.839(4) 0.081(3) 0.255(3) 0.025(11) Uiso 1 1 d .
Si1 Si 0.96753(14) -0.06686(9) 0.23456(10) 0.0371(4) Uani 1 1 d D
H1S H 0.9795 -0.1506 0.1943 0.065 Uiso 1 1 d D
H2S H 0.8717 -0.0465 0.3143 0.065 Uiso 1 1 d D
O1 O 0.9186(3) 0.08669(18) -0.0341(2) 0.0265(7) Uani 1 1 d .
N1 N 0.9537(3) -0.0014(2) 0.1284(3) 0.0235(8) Uani 1 1 d .
C1 C 0.8299(5) 0.2530(3) 0.1752(4) 0.0356(12) Uani 1 1 d .
H1B H 0.7513 0.2836 0.1938 0.043 Uiso 1 1 calc R
C2 C 0.8887(5) 0.2539(3) 0.0780(4) 0.0356(12) Uani 1 1 d .
C3 C 1.0110(4) 0.2184(3) 0.0898(4) 0.0293(11) Uani 1 1 d .
C4 C 1.0261(4) 0.1920(3) 0.1907(3) 0.0310(11) Uani 1 1 d .
C5 C 0.9144(5) 0.2146(3) 0.2442(4) 0.0383(13) Uani 1 1 d .
C6 C 0.6369(4) 0.1209(3) 0.0082(4) 0.0288(11) Uani 1 1 d .
H6A H 0.6317 0.1481 -0.0590 0.035 Uiso 1 1 calc R
C7 C 0.6580(4) 0.0389(3) 0.0222(3) 0.0305(11) Uani 1 1 d .
C8 C 0.6377(4) 0.0219(3) 0.1253(4) 0.0333(12) Uani 1 1 d .
C9 C 0.6014(5) 0.0944(3) 0.1738(4) 0.0346(12) Uani 1 1 d .
C10 C 0.5947(4) 0.1545(3) 0.1001(3) 0.0313(11) Uani 1 1 d .
C11 C 0.8403(5) 0.2958(3) -0.0156(4) 0.0526(16) Uani 1 1 d .
H11A H 0.8809 0.3484 -0.0201 0.079 Uiso 1 1 calc R
H11B H 0.7467 0.3021 -0.0126 0.079 Uiso 1 1 calc R
H11C H 0.8619 0.2642 -0.0752 0.079 Uiso 1 1 calc R
C12 C 1.1137(5) 0.2165(3) 0.0118(4) 0.0419(14) Uani 1 1 d .
H12A H 1.0780 0.2353 -0.0530 0.063 Uiso 1 1 calc R
H12B H 1.1453 0.1618 0.0043 0.063 Uiso 1 1 calc R
H12C H 1.1850 0.2512 0.0332 0.063 Uiso 1 1 calc R
C13 C 1.1448(5) 0.1549(3) 0.2374(4) 0.0442(14) Uani 1 1 d .
H13A H 1.1781 0.1141 0.1919 0.066 Uiso 1 1 calc R
H13B H 1.1231 0.1304 0.3021 0.066 Uiso 1 1 calc R
H13C H 1.2104 0.1960 0.2487 0.066 Uiso 1 1 calc R
C14 C 0.8968(6) 0.2102(4) 0.3560(4) 0.0568(17) Uani 1 1 d .
H14A H 0.9466 0.2527 0.3892 0.085 Uiso 1 1 calc R
H14B H 0.9268 0.1583 0.3810 0.085 Uiso 1 1 calc R
H14C H 0.8054 0.2167 0.3711 0.085 Uiso 1 1 calc R
C15 C 0.6884(4) -0.0211(3) -0.0560(4) 0.0336(12) Uani 1 1 d .
H15A H 0.7128 0.0061 -0.1183 0.050 Uiso 1 1 calc R
H15B H 0.6127 -0.0545 -0.0693 0.050 Uiso 1 1 calc R
H15C H 0.7600 -0.0545 -0.0319 0.050 Uiso 1 1 calc R
C16 C 0.6395(5) -0.0596(3) 0.1710(4) 0.0479(15) Uani 1 1 d .
H16A H 0.6584 -0.0556 0.2437 0.072 Uiso 1 1 calc R
H16B H 0.7060 -0.0919 0.1390 0.072 Uiso 1 1 calc R
H16C H 0.5553 -0.0849 0.1604 0.072 Uiso 1 1 calc R
C17 C 0.5574(6) 0.1018(4) 0.2805(4) 0.0504(16) Uani 1 1 d .
H17A H 0.4659 0.0882 0.2836 0.076 Uiso 1 1 calc R
H17B H 0.5704 0.1566 0.3040 0.076 Uiso 1 1 calc R
H17C H 0.6073 0.0653 0.3239 0.076 Uiso 1 1 calc R
C18 C 0.5318(5) 0.2342(3) 0.1120(4) 0.0443(14) Uani 1 1 d .
H18A H 0.5753 0.2734 0.0697 0.067 Uiso 1 1 calc R
H18B H 0.5380 0.2508 0.1829 0.067 Uiso 1 1 calc R
H18C H 0.4411 0.2305 0.0911 0.067 Uiso 1 1 calc R
C19 C 0.9894(4) 0.0256(3) -0.0458(3) 0.0227(10) Uani 1 1 d .
C20 C 1.1243(5) -0.0648(3) 0.3048(4) 0.0381(13) Uani 1 1 d .
C21 C 1.2298(6) -0.1080(3) 0.2738(4) 0.0475(15) Uani 1 1 d .
H21A H 1.2244 -0.1384 0.2133 0.057 Uiso 1 1 calc R
C22 C 1.3435(6) -0.1072(4) 0.3305(6) 0.071(2) Uani 1 1 d .
H22A H 1.4168 -0.1349 0.3068 0.085 Uiso 1 1 calc R
C23 C 1.3508(7) -0.0668(4) 0.4204(5) 0.073(2) Uani 1 1 d .
H23A H 1.4277 -0.0689 0.4602 0.088 Uiso 1 1 calc R
C24 C 1.2510(7) -0.0248(4) 0.4522(5) 0.071(2) Uani 1 1 d .
H24A H 1.2578 0.0042 0.5137 0.085 Uiso 1 1 calc R
C25 C 1.1377(6) -0.0233(4) 0.3964(4) 0.0552(17) Uani 1 1 d .
H25A H 1.0670 0.0067 0.4205 0.066 Uiso 1 1 calc R

loop_
_atom_site_aniso_label
_atom_site_aniso_U_11
_atom_site_aniso_U_22
_atom_site_aniso_U_33
_atom_site_aniso_U_23
_atom_site_aniso_U_13
_atom_site_aniso_U_12
Hf1 0.01948(8) 0.02691(9) 0.02566(10) -0.00487(8) -0.00079(7) -0.00057(8)
Si1 0.0372(7) 0.0429(8) 0.0311(7) 0.0084(6) 0.0013(6) 0.0017(6)
O1 0.0273(16) 0.0262(15) 0.0259(16) -0.0001(13) -0.0016(13) 0.0003(13)
N1 0.0187(17) 0.031(2) 0.0205(18) 0.0014(15) 0.0020(15) -0.0013(15)
C1 0.030(2) 0.028(2) 0.048(3) -0.014(2) 0.000(2) -0.001(2)
C2 0.034(3) 0.028(2) 0.044(3) 0.001(2) -0.007(2) -0.006(2)
C3 0.029(2) 0.022(2) 0.037(3) 0.001(2) -0.001(2) -0.0051(18)
C4 0.027(2) 0.033(3) 0.033(3) -0.004(2) -0.008(2) -0.004(2)
C5 0.032(3) 0.045(3) 0.037(3) -0.012(2) -0.003(2) -0.009(2)
C6 0.024(2) 0.031(2) 0.031(2) -0.004(2) -0.0051(19) 0.0031(19)
C7 0.021(2) 0.034(3) 0.036(3) -0.005(2) -0.001(2) -0.0020(19)
C8 0.020(2) 0.039(3) 0.041(3) -0.003(2) 0.002(2) -0.003(2)
C9 0.027(2) 0.050(3) 0.028(2) -0.005(2) 0.001(2) -0.004(2)
C10 0.022(2) 0.036(3) 0.036(3) -0.015(2) 0.0003(19) 0.003(2)
C11 0.046(3) 0.051(3) 0.060(4) 0.019(3) -0.016(3) -0.006(3)
C12 0.036(3) 0.047(3) 0.043(3) -0.001(3) 0.003(2) -0.006(2)
C13 0.039(3) 0.045(3) 0.048(3) 0.003(3) -0.012(2) -0.006(3)
C14 0.062(4) 0.073(4) 0.036(3) -0.017(3) 0.008(3) -0.025(3)
C15 0.023(2) 0.034(3) 0.043(3) -0.014(2) -0.004(2) 0.000(2)
C16 0.036(3) 0.046(3) 0.062(4) 0.014(3) 0.001(3) -0.010(2)
C17 0.045(3) 0.072(4) 0.035(3) -0.008(3) 0.011(2) -0.004(3)
C18 0.034(3) 0.049(3) 0.050(3) -0.020(3) -0.004(2) 0.007(2)
C19 0.020(2) 0.027(2) 0.021(2) 0.0012(18) -0.0017(17) -0.0022(17)
C20 0.041(3) 0.038(3) 0.035(3) 0.016(2) -0.007(2) 0.000(2)
C21 0.055(3) 0.042(3) 0.046(3) 0.008(3) 0.011(3) 0.006(3)
C22 0.048(3) 0.072(4) 0.093(5) 0.054(4) 0.022(3) 0.021(3)
C23 0.058(4) 0.083(5) 0.078(5) 0.031(4) -0.027(4) -0.019(4)
C24 0.101(5) 0.063(4) 0.047(4) 0.004(3) -0.040(4) -0.001(4)
C25 0.067(4) 0.050(4) 0.048(4) 0.003(3) -0.001(3) 0.007(3)

loop_
_atom_type_symbol
_atom_type_description
_atom_type_scat_dispersion_real
_atom_type_scat_dispersion_imag
_atom_type_scat_source
C C 0.0033 0.0016 'International Tables Vol C Tables 4.2.6.8 and 6.1.1.4'
H H 0.0000 0.0000 'International Tables Vol C Tables 4.2.6.8 and 6.1.1.4'
N N 0.0061 0.0033 'International Tables Vol C Tables 4.2.6.8 and 6.1.1.4'
O O 0.0106 0.0060 'International Tables Vol C Tables 4.2.6.8 and 6.1.1.4'
Si Si 0.0817 0.0704 'International Tables Vol C Tables 4.2.6.8 and 6.1.1.4'
Hf Hf -0.5830 6.1852 'International Tables Vol C Tables 4.2.6.8 and 6.1.1.4'

loop_
_geom_angle_atom_site_label_1
_geom_angle_atom_site_label_2
_geom_angle_atom_site_label_3
_geom_angle
_geom_angle_site_symmetry_1
_geom_angle_site_symmetry_3
H1M Hf1 O1 141.0(13) . .
H1M Hf1 N1 71.3(13) . .
O1 Hf1 N1 70.16(11) . .
H1M Hf1 C1 88.8(13) . .
O1 Hf1 C1 118.73(14) . .
N1 Hf1 C1 141.30(14) . .
H1M Hf1 C6 125.9(13) . .
O1 Hf1 C6 80.26(13) . .
N1 Hf1 C6 121.18(13) . .
C1 Hf1 C6 97.45(15) . .
H1M Hf1 C2 118.2(13) . .
O1 Hf1 C2 84.86(14) . .
N1 Hf1 C2 132.43(14) . .
C1 Hf1 C2 33.87(17) . .
C6 Hf1 C2 91.91(16) . .
H1M Hf1 C7 109.9(13) . .
O1 Hf1 C7 75.61(13) . .
N1 Hf1 C7 89.86(14) . .
C1 Hf1 C7 128.57(16) . .
C6 Hf1 C7 32.75(14) . .
C2 Hf1 C7 123.03(16) . .
H1M Hf1 C5 63.4(13) . .
O1 Hf1 C5 126.38(14) . .
N1 Hf1 C5 109.62(15) . .
C1 Hf1 C5 32.89(16) . .
C6 Hf1 C5 128.72(16) . .
C2 Hf1 C5 55.00(16) . .
C7 Hf1 C5 154.07(16) . .
H1M Hf1 C9 72.3(13) . .
O1 Hf1 C9 129.01(13) . .
N1 Hf1 C9 112.64(15) . .
C1 Hf1 C9 90.99(16) . .
C6 Hf1 C9 53.94(15) . .
C2 Hf1 C9 114.53(17) . .
C7 Hf1 C9 53.98(15) . .
C5 Hf1 C9 101.49(16) . .
H1M Hf1 C8 78.1(13) . .
O1 Hf1 C8 104.15(13) . .
N1 Hf1 C8 85.35(14) . .
C1 Hf1 C8 123.49(16) . .
C6 Hf1 C8 53.89(15) . .
C2 Hf1 C8 141.09(16) . .
C7 Hf1 C8 32.40(15) . .
C5 Hf1 C8 129.48(16) . .
C9 Hf1 C8 32.58(15) . .
H1M Hf1 C10 100.2(13) . .
O1 Hf1 C10 112.23(13) . .
N1 Hf1 C10 138.47(14) . .
C1 Hf1 C10 76.32(16) . .
C6 Hf1 C10 32.72(14) . .
C2 Hf1 C10 88.04(16) . .
C7 Hf1 C10 53.83(15) . .
C5 Hf1 C10 101.32(16) . .
C9 Hf1 C10 31.89(16) . .
C8 Hf1 C10 53.32(15) . .
H1M Hf1 C4 76.8(13) . .
O1 Hf1 C4 96.72(13) . .
N1 Hf1 C4 88.63(13) . .
C1 Hf1 C4 53.97(16) . .
C6 Hf1 C4 145.80(15) . .
C2 Hf1 C4 53.95(15) . .
C7 Hf1 C4 172.23(15) . .
C5 Hf1 C4 32.35(15) . .
C9 Hf1 C4 133.40(15) . .
C8 Hf1 C4 154.78(15) . .
C10 Hf1 C4 130.10(15) . .
N1 Si1 C20 116.0(2) . .
C19 O1 Hf1 121.0(3) . .
C19 N1 Si1 115.6(3) 3_755 .
C19 N1 Hf1 117.1(3) 3_755 .
Si1 N1 Hf1 127.04(18) . .
C5 C1 C2 108.4(4) . .
C5 C1 Hf1 76.3(3) . .
C2 C1 Hf1 73.8(3) . .
C3 C2 C1 107.1(4) . .
C3 C2 C11 125.2(5) . .
C1 C2 C11 127.1(5) . .
C3 C2 Hf1 78.1(3) . .
C1 C2 Hf1 72.3(3) . .
C11 C2 Hf1 122.5(3) . .
C2 C3 C4 108.8(4) . .
C2 C3 C12 125.7(4) . .
C4 C3 C12 125.2(4) . .
C2 C3 Hf1 69.6(3) . .
C4 C3 Hf1 74.1(3) . .
C12 C3 Hf1 127.3(3) . .
C3 C4 C5 108.0(4) . .
C3 C4 C13 126.5(4) . .
C5 C4 C13 125.2(4) . .
C3 C4 Hf1 74.2(3) . .
C5 C4 Hf1 71.6(3) . .
C13 C4 Hf1 125.1(3) . .
C1 C5 C4 107.7(4) . .
C1 C5 C14 125.2(5) . .
C4 C5 C14 126.5(5) . .
C1 C5 Hf1 70.9(3) . .
C4 C5 Hf1 76.1(3) . .
C14 C5 Hf1 125.6(4) . .
C7 C6 C10 109.0(4) . .
C7 C6 Hf1 75.8(3) . .
C10 C6 Hf1 77.4(3) . .
C6 C7 C8 107.3(4) . .
C6 C7 C15 127.5(4) . .
C8 C7 C15 125.1(4) . .
C6 C7 Hf1 71.4(3) . .
C8 C7 Hf1 74.9(3) . .
C15 C7 Hf1 121.8(3) . .
C7 C8 C9 107.9(4) . .
C7 C8 C16 125.0(5) . .
C9 C8 C16 126.8(5) . .
C7 C8 Hf1 72.7(3) . .
C9 C8 Hf1 73.6(3) . .
C16 C8 Hf1 124.8(3) . .
C10 C9 C8 108.1(4) . .
C10 C9 C17 125.7(5) . .
C8 C9 C17 125.5(5) . .
C10 C9 Hf1 74.6(3) . .
C8 C9 Hf1 73.8(3) . .
C17 C9 Hf1 125.0(3) . .
C9 C10 C6 107.4(4) . .
C9 C10 C18 125.8(4) . .
C6 C10 C18 125.9(4) . .
C9 C10 Hf1 73.5(3) . .
C6 C10 Hf1 69.9(2) . .
C18 C10 Hf1 130.3(3) . .
O1 C19 N1 128.2(4) . 3_755
O1 C19 C19 116.1(5) . 3_755
N1 C19 C19 115.7(5) 3_755 3_755
C21 C20 C25 116.8(5) . .
C21 C20 Si1 122.3(4) . .
C25 C20 Si1 120.8(4) . .
C20 C21 C22 120.4(6) . .
C23 C22 C21 120.5(6) . .
C24 C23 C22 120.4(6) . .
C23 C24 C25 120.3(6) . .
C24 C25 C20 121.5(6) . .

loop_
_geom_bond_atom_site_label_1
_geom_bond_atom_site_label_2
_geom_bond_distance
_geom_bond_site_symmetry_2
Hf1 H1M 1.91(4) .
Hf1 O1 2.253(3) .
Hf1 N1 2.322(4) .
Hf1 C1 2.452(5) .
Hf1 C6 2.463(4) .
Hf1 C2 2.472(5) .
Hf1 C7 2.520(4) .
Hf1 C5 2.521(5) .
Hf1 C9 2.546(5) .
Hf1 C8 2.548(5) .
Hf1 C10 2.560(4) .
Hf1 C4 2.580(4) .
Si1 N1 1.786(4) .
Si1 C20 1.860(5) .
O1 C19 1.273(5) .
N1 C19 1.317(5) 3_755
C1 C5 1.410(7) .
C1 C2 1.435(7) .
C2 C3 1.410(7) .
C2 C11 1.502(7) .
C3 C4 1.412(6) .
C3 C12 1.499(7) .
C4 C5 1.422(7) .
C4 C13 1.504(7) .
C5 C14 1.497(7) .
C6 C7 1.406(6) .
C6 C10 1.418(6) .
C7 C8 1.414(7) .
C7 C15 1.481(6) .
C8 C9 1.429(7) .
C8 C16 1.497(7) .
C9 C10 1.403(7) .
C9 C17 1.498(7) .
C10 C18 1.498(7) .
C19 N1 1.317(5) 3_755
C19 C19 1.499(8) 3_755
C20 C21 1.383(8) .
C20 C25 1.403(7) .
C21 C22 1.387(9) .
C22 C23 1.370(10) .
C23 C24 1.329(10) .
C24 C25 1.379(9) .
